data_4101749
loop_
_publ_author_name
'Yamashita, Mai'
'Furutachi, Hideki'
'Tosha, Takehiko'
'Fujinami, Shuhei'
'Saito, Wataru'
'Maeda, Yonezo'
'Takahashi, Kenji'
'Tanaka, Koji'
'Kitagawa, Teizo'
'Suzuki, Masatatsu'

_publ_section_title
;
 Regioselective arene hydroxylation mediated by a (mu-peroxo)diiron(III)
 complex: a functional model for toluene monooxygenase.
;
_journal_issue 1
_journal_name_full 'Journal of the American Chemical Society'
_journal_page_first 2
_journal_page_last 3
_journal_paper_doi 10.1021/ja063987z
_journal_volume 129
_journal_year 2007
_chemical_absolute_configuration ad
_chemical_formula_moiety 'C67 H64 Fe2 N10 O5, 2(Cl O4) , 3(C H2 Cl2), 2(H2 O)'
_chemical_formula_sum 'C70 H74 Cl8 Fe2 N10 O15'
_chemical_formula_weight 1690.73
_space_group_IT_number 4
_symmetry_cell_setting monoclinic
_symmetry_Int_Tables_number 4
_symmetry_space_group_name_Hall 'P 2yb'
_symmetry_space_group_name_H-M 'P 1 21 1'
_cell_angle_alpha 90.000
_cell_angle_beta 108.548(1)
_cell_angle_gamma 90.000
_cell_formula_units_Z 2
_cell_length_a 12.497(2)
_cell_length_b 22.823(3)
_cell_length_c 13.582(2)
_cell_measurement_reflns_used 16804
_cell_measurement_temperature 123.2
_cell_measurement_theta_max 30.5
_cell_measurement_theta_min 2.8
_cell_volume 3672.6(9)
_computing_cell_refinement CRYSTALCLEAR
_computing_data_collection CRYSTALCLEAR
_computing_data_reduction 'teXsan Ver. 1.11'
_computing_publication_material 'teXsan Ver. 1.11'
_computing_structure_refinement 'teXsan Ver. 1.10'
_computing_structure_solution DirectMethod
_diffrn_detector_area_resol_mean 14.46
_diffrn_measured_fraction_theta_full 0.8558
_diffrn_measured_fraction_theta_max 0.8558
_diffrn_measurement_device_type 'Rigaku/MSC Mercury CCD'
_diffrn_measurement_method \w
_diffrn_radiation_type 'Mo K\a'
_diffrn_radiation_wavelength 0.7107
_diffrn_reflns_av_R_equivalents 0.030
_diffrn_reflns_limit_h_max 17
_diffrn_reflns_limit_h_min -17
_diffrn_reflns_limit_k_max 30
_diffrn_reflns_limit_k_min -30
_diffrn_reflns_limit_l_max 19
_diffrn_reflns_limit_l_min -18
_diffrn_reflns_number 42419
_diffrn_reflns_theta_full 30.57
_diffrn_reflns_theta_max 30.57
_exptl_absorpt_coefficient_mu 0.758
_exptl_absorpt_correction_T_max 0.941
_exptl_absorpt_correction_T_min 0.774
_exptl_absorpt_correction_type multi-scan
_exptl_absorpt_process_details '(Jacobson, 1998)'
_exptl_crystal_colour 'dark green'
_exptl_crystal_density_diffrn 1.529
_exptl_crystal_density_method 'not measured'
_exptl_crystal_description Prism
_exptl_crystal_size_max 0.250
_exptl_crystal_size_mid 0.150
_exptl_crystal_size_min 0.080
_refine_diff_density_max 1.17
_refine_diff_density_min -1.10
_refine_ls_abs_structure_details ' Flack '
_refine_ls_abs_structure_Flack 0.02(2)
_refine_ls_extinction_method none
_refine_ls_goodness_of_fit_ref 1.416
_refine_ls_hydrogen_treatment noref
_refine_ls_number_parameters 925
_refine_ls_number_reflns 13479
_refine_ls_R_factor_gt 0.0670
_refine_ls_shift/su_max 0.0012
_refine_ls_structure_factor_coef F
_refine_ls_weighting_details 'w = 1/[\s^2^(Fo) + 0.00176|Fo|^2^]'
_refine_ls_weighting_scheme calc
_refine_ls_wR_factor_ref 0.0894
_reflns_number_gt 13479
_reflns_number_total 13479
_reflns_threshold_expression F^2^>3.0\s(F^2^)
_cod_data_source_file ja063987zsi20060606_093929.cif
_cod_data_source_block III
_cod_depositor_comments
;
The following automatic conversions were performed:

'_chemical_absolute_configuration' value ' ad ' changed to 'ad'
according to the built-in table from CIF Core dictionary named
'cif_core.dic' version 2.4.1 from 2010-06-29.

Automatic conversion script
Id: cif_fix_values 1673 2011-04-08 12:14:43Z adriana 
;
_cod_original_formula_sum 'C70 H74 Cl8 Fe2 N10 O15 '
_cod_database_code 4101749

loop_
_symmetry_equiv_pos_as_xyz
x,y,z
-x,1/2+y,-z

loop_
_atom_site_label
_atom_site_type_symbol
_atom_site_fract_x
_atom_site_fract_y
_atom_site_fract_z
_atom_site_U_iso_or_equiv
_atom_site_adp_type
_atom_site_occupancy
_atom_site_calc_flag
_atom_site_refinement_flags
_atom_site_disorder_assembly
_atom_site_disorder_group
Fe1 Fe -0.42788(5) -0.1586 -0.06675(5) 0.0198(1) Uani 1.00 d . . .
Fe2 Fe -0.65647(5) -0.06652(4) -0.18861(4) 0.0187(1) Uani 1.00 d . . .
O1 O -0.5931(2) -0.1486(1) -0.1433(2) 0.0196(6) Uani 1.00 d . . .
O2 O -0.3586(3) -0.1091(2) -0.1393(3) 0.0328(9) Uani 1.00 d . . .
O3 O -0.5298(3) -0.0265(1) -0.1970(3) 0.0292(8) Uani 1.00 d . . .
O4 O -0.4493(3) -0.0926(1) 0.0290(3) 0.0276(8) Uani 1.00 d . . .
O5 O -0.6202(3) -0.0521(1) -0.0280(2) 0.0248(7) Uani 1.00 d . . .
N1 N -0.5002(3) -0.2433(2) -0.0223(3) 0.0224(8) Uani 1.00 d . . .
N2 N -0.3837(3) -0.2239(2) -0.1529(3) 0.0253(9) Uani 1.00 d . . .
N3 N -0.3560(4) -0.2748(2) -0.2794(3) 0.036(1) Uani 1.00 d . . .
N4 N -0.3060(3) -0.1840(2) 0.0760(3) 0.0210(8) Uani 1.00 d . . .
N5 N -0.1658(3) -0.2105(2) 0.2126(3) 0.0268(9) Uani 1.00 d . . .
N6 N -0.8163(3) -0.1162(2) -0.1937(3) 0.0239(9) Uani 1.00 d . . .
N7 N -0.7310(3) -0.0838(2) -0.3495(3) 0.0216(8) Uani 1.00 d . . .
N8 N -0.7687(4) -0.1146(2) -0.5103(3) 0.031(1) Uani 1.00 d . . .
N9 N -0.7794(3) -0.0007(2) -0.1922(3) 0.0236(9) Uani 1.00 d . . .
N10 N -0.8999(4) 0.0719(2) -0.2057(4) 0.037(1) Uani 1.00 d . . .
C1 C -0.6611(4) -0.1789(2) -0.0925(4) 0.028(1) Uani 1.00 d . . .
C2 C -0.6214(4) -0.2415(2) -0.0743(4) 0.026(1) Uani 1.00 d . . .
C3 C -0.7820(4) -0.1764(2) -0.1576(4) 0.031(1) Uani 1.00 d . . .
C4 C -0.4503(4) -0.2960(2) -0.0551(4) 0.028(1) Uani 1.00 d . . .
C5 C -0.4176(4) -0.2803(2) -0.1466(4) 0.029(1) Uani 1.00 d . . .
C6 C -0.4022(5) -0.3122(2) -0.2254(4) 0.034(1) Uani 1.00 d . . .
C7 C -0.3442(4) -0.2207(2) -0.2338(4) 0.027(1) Uani 1.00 d . . .
C8 C -0.3347(7) -0.2934(3) -0.3769(5) 0.058(2) Uani 1.00 d . . .
C9 C -0.2918(4) -0.1680(2) -0.2577(4) 0.030(1) Uani 1.00 d . . .
C10 C -0.2301(4) -0.1682(3) -0.3289(4) 0.039(1) Uani 1.00 d . . .
C11 C -0.1808(4) -0.1185(3) -0.3487(4) 0.044(1) Uani 1.00 d . . .
C12 C -0.1885(4) -0.0666(3) -0.2986(4) 0.043(1) Uani 1.00 d . . .
C13 C -0.2482(4) -0.0648(3) -0.2286(4) 0.040(1) Uani 1.00 d . . .
C14 C -0.3004(4) -0.1147(2) -0.2073(4) 0.032(1) Uani 1.00 d . . .
C15 C -0.4660(4) -0.2412(2) 0.0932(3) 0.0235(10) Uani 1.00 d . . .
C16 C -0.3447(4) -0.2254(2) 0.1297(3) 0.0219(9) Uani 1.00 d . . .
C17 C -0.2575(4) -0.2424(2) 0.2139(4) 0.028(1) Uani 1.00 d . . .
C18 C -0.1970(4) -0.1749(2) 0.1280(4) 0.0250(10) Uani 1.00 d . . .
C19 C -0.0579(4) -0.2115(2) 0.2957(4) 0.034(1) Uani 1.00 d . . .
C20 C -0.1234(4) -0.1307(2) 0.1037(3) 0.026(1) Uani 1.00 d . . .
C21 C -0.0110(4) -0.1418(2) 0.1174(4) 0.033(1) Uani 1.00 d . . .
C22 C 0.0585(5) -0.0981(3) 0.1011(4) 0.036(1) Uani 1.00 d . . .
C23 C 0.0150(5) -0.0440(3) 0.0695(4) 0.040(1) Uani 1.00 d . . .
C24 C -0.0966(5) -0.0319(2) 0.0536(5) 0.040(1) Uani 1.00 d . . .
C25 C -0.1678(4) -0.0745(2) 0.0727(4) 0.029(1) Uani 1.00 d . . .
C26 C -0.8951(4) -0.1181(2) -0.3021(4) 0.027(1) Uani 1.00 d . . .
C27 C -0.8281(4) -0.1163(2) -0.3759(4) 0.0251(10) Uani 1.00 d . . .
C28 C -0.8536(4) -0.1354(2) -0.4747(4) 0.031(1) Uani 1.00 d . . .
C29 C -0.6966(4) -0.0842(2) -0.4328(4) 0.027(1) Uani 1.00 d . . .
C30 C -0.7650(5) -0.1236(3) -0.6169(4) 0.039(1) Uani 1.00 d . . .
C31 C -0.5981(4) -0.0542(2) -0.4459(3) 0.028(1) Uani 1.00 d . . .
C32 C -0.5170(4) -0.0828(2) -0.4769(4) 0.030(1) Uani 1.00 d . . .
C33 C -0.4266(4) -0.0525(2) -0.4911(4) 0.032(1) Uani 1.00 d . . .
C34 C -0.4159(5) 0.0061(3) -0.4754(5) 0.041(1) Uani 1.00 d . . .
C35 C -0.4931(6) 0.0355(3) -0.4403(5) 0.046(2) Uani 1.00 d . . .
C36 C -0.5850(5) 0.0062(2) -0.4282(5) 0.042(2) Uani 1.00 d . . .
C37 C -0.8665(4) -0.0826(2) -0.1265(4) 0.029(1) Uani 1.00 d . . .
C38 C -0.8663(4) -0.0197(2) -0.1577(4) 0.027(1) Uani 1.00 d . . .
C39 C -0.9417(4) 0.0247(2) -0.1677(4) 0.034(1) Uani 1.00 d . . .
C40 C -0.8021(4) 0.0554(2) -0.2209(4) 0.028(1) Uani 1.00 d . . .
C41 C -0.9558(6) 0.1294(3) -0.2310(6) 0.056(2) Uani 1.00 d . . .
C42 C -0.7317(4) 0.0929(2) -0.2631(3) 0.0237(10) Uani 1.00 d . . .
C43 C -0.6171(4) 0.0987(2) -0.2097(4) 0.029(1) Uani 1.00 d . . .
C44 C -0.5499(4) 0.1328(2) -0.2511(4) 0.032(1) Uani 1.00 d . . .
C45 C -0.5961(4) 0.1615(2) -0.3458(4) 0.032(1) Uani 1.00 d . . .
C46 C -0.7108(5) 0.1553(2) -0.4005(4) 0.031(1) Uani 1.00 d . . .
C47 C -0.7794(4) 0.1205(2) -0.3580(4) 0.026(1) Uani 1.00 d . . .
C48 C -0.5255(4) -0.0592(2) 0.0382(3) 0.0222(9) Uani 1.00 d . . .
C49 C -0.4937(4) -0.0239(2) 0.1415(3) 0.0236(10) Uani 1.00 d . . .
C50 C -0.4134(4) 0.0265(2) 0.1363(4) 0.027(1) Uani 1.00 d . . .
C51 C -0.3852(4) 0.0386(2) 0.0474(4) 0.032(1) Uani 1.00 d . . .
C52 C -0.3120(5) 0.0841(2) 0.0467(5) 0.039(1) Uani 1.00 d . . .
C53 C -0.2645(5) 0.1182(2) 0.1357(5) 0.044(1) Uani 1.00 d . . .
C54 C -0.2935(5) 0.1076(2) 0.2223(5) 0.045(1) Uani 1.00 d . . .
C55 C -0.3694(5) 0.0624(2) 0.2243(4) 0.038(1) Uani 1.00 d . . .
C56 C -0.4348(4) -0.0683(2) 0.2264(3) 0.029(1) Uani 1.00 d . . .
C57 C -0.3176(4) -0.0688(2) 0.2772(3) 0.032(1) Uani 1.00 d . . .
C58 C -0.2670(5) -0.1128(3) 0.3469(4) 0.037(1) Uani 1.00 d . . .
C59 C -0.3310(6) -0.1579(3) 0.3685(4) 0.044(1) Uani 1.00 d . . .
C60 C -0.4460(5) -0.1586(2) 0.3185(4) 0.039(1) Uani 1.00 d . . .
C61 C -0.4994(5) -0.1142(2) 0.2473(4) 0.032(1) Uani 1.00 d . . .
C62 C -0.5988(4) 0.0062(2) 0.1594(4) 0.027(1) Uani 1.00 d . . .
C63 C -0.6663(4) 0.0422(2) 0.0832(4) 0.029(1) Uani 1.00 d . . .
C64 C -0.7560(5) 0.0721(2) 0.1002(5) 0.039(1) Uani 1.00 d . . .
C65 C -0.7771(5) 0.0675(3) 0.1937(5) 0.044(2) Uani 1.00 d . . .
C66 C -0.7053(5) 0.0331(3) 0.2726(5) 0.044(2) Uani 1.00 d . . .
C67 C -0.6183(5) 0.0028(2) 0.2539(4) 0.036(1) Uani 1.00 d . . .
Cl1 Cl -1.0008(1) -0.28860(6) 0.5806(1) 0.0455(4) Uani 1.00 d . . .
Cl2 Cl -0.7437(1) -0.25893(8) 0.1885(1) 0.0463(4) Uani 1.00 d . . .
O6 O -0.9778(4) -0.3148(2) 0.4945(5) 0.071(2) Uani 1.00 d . . .
O7 O -0.8958(4) -0.2746(2) 0.6559(4) 0.062(1) Uani 1.00 d . . .
O8 O -1.0627(4) -0.3304(2) 0.6184(5) 0.068(2) Uani 1.00 d . . .
O9 O -1.0673(4) -0.2371(2) 0.5468(4) 0.052(1) Uani 1.00 d . . .
O10 O -0.7253(6) -0.3047(3) 0.1247(5) 0.092(2) Uani 1.00 d . . .
O11 O -0.6539(4) -0.2609(3) 0.2848(4) 0.075(2) Uani 1.00 d . . .
O12 O -0.8470(4) -0.2666(2) 0.2082(5) 0.070(2) Uani 1.00 d . . .
O13 O -0.7441(5) -0.2057(3) 0.1376(6) 0.092(2) Uani 1.00 d . . .
Cl3 Cl -0.6221(2) -0.23044(9) 0.6046(2) 0.0806(6) Uani 1.00 d . . .
Cl4 Cl -0.6493(3) -0.3497(1) 0.5277(2) 0.1043(10) Uani 1.00 d . . .
Cl5 Cl -0.9954(3) -0.5105(1) 0.6662(2) 0.110(1) Uani 1.00 d . . .
Cl6 Cl -0.9641(3) -0.4874(1) 0.4668(2) 0.1006(9) Uani 1.00 d . . .
Cl7 Cl -0.1214(2) -0.2788(1) -1.0174(4) 0.139(1) Uani 1.00 d . . .
Cl8 Cl -0.0262(3) -0.2858(2) -1.1665(2) 0.114(1) Uani 1.00 d . . .
C68 C -0.7061(7) -0.2786(4) 0.5148(7) 0.067(2) Uiso 1.00 d . . .
C69 C -0.9543(8) -0.4603(4) 0.5901(7) 0.074(2) Uiso 1.00 d . . .
C70 C -0.039(2) -0.2545(8) -1.056(1) 0.154(6) Uiso 1.00 d . . .
O14 O -0.9662(3) -0.3718(2) -0.0344(3) 0.0393(9) Uiso 1.00 d . . .
O15 O -0.7933(8) -0.4160(4) 0.1761(7) 0.055(2) Uiso 0.50 d P . .
O16 O -0.833(1) -0.4121(7) -0.636(1) 0.100(4) Uiso 0.50 d P . .
H1 H -0.6526 -0.1607 -0.0275 0.0331 Uiso 1.00 calc . . .
H2 H -0.6588 -0.2604 -0.0322 0.0315 Uiso 1.00 calc . . .
H3 H -0.6387 -0.2611 -0.1392 0.0315 Uiso 1.00 calc . . .
H4 H -0.7930 -0.2012 -0.2163 0.0375 Uiso 1.00 calc . . .
H5 H -0.8273 -0.1898 -0.1178 0.0375 Uiso 1.00 calc . . .
H6 H -0.5043 -0.3268 -0.0722 0.0335 Uiso 1.00 calc . . .
H7 H -0.3857 -0.3084 -0.0003 0.0335 Uiso 1.00 calc . . .
H8 H -0.4200 -0.3523 -0.2401 0.0406 Uiso 1.00 calc . . .
H9 H -0.4038 -0.3047 -0.4270 0.0700 Uiso 1.00 calc . . .
H10 H -0.2838 -0.3256 -0.3626 0.0700 Uiso 1.00 calc . . .
H11 H -0.3027 -0.2616 -0.4033 0.0700 Uiso 1.00 calc . . .
H12 H -0.2231 -0.2036 -0.3633 0.0470 Uiso 1.00 calc . . .
H13 H -0.1406 -0.1193 -0.3975 0.0532 Uiso 1.00 calc . . .
H14 H -0.1528 -0.0322 -0.3122 0.0511 Uiso 1.00 calc . . .
H15 H -0.2536 -0.0290 -0.1947 0.0479 Uiso 1.00 calc . . .
H16 H -0.4770 -0.2783 0.1200 0.0282 Uiso 1.00 calc . . .
H17 H -0.5090 -0.2124 0.1147 0.0282 Uiso 1.00 calc . . .
H18 H -0.2600 -0.2710 0.2639 0.0334 Uiso 1.00 calc . . .
H19 H -0.0294 -0.2504 0.3051 0.0410 Uiso 1.00 calc . . .
H20 H -0.0681 -0.1979 0.3582 0.0410 Uiso 1.00 calc . . .
H21 H -0.0058 -0.1867 0.2778 0.0410 Uiso 1.00 calc . . .
H22 H 0.0190 -0.1798 0.1382 0.0391 Uiso 1.00 calc . . .
H23 H 0.1361 -0.1058 0.1120 0.0438 Uiso 1.00 calc . . .
H24 H 0.0629 -0.0142 0.0582 0.0476 Uiso 1.00 calc . . .
H25 H -0.1258 0.0058 0.0294 0.0483 Uiso 1.00 calc . . .
H26 H -0.2443 -0.0657 0.0651 0.0350 Uiso 1.00 calc . . .
H27 H -0.9443 -0.0852 -0.3140 0.0321 Uiso 1.00 calc . . .
H28 H -0.9381 -0.1531 -0.3125 0.0321 Uiso 1.00 calc . . .
H29 H -0.9168 -0.1585 -0.5121 0.0367 Uiso 1.00 calc . . .
H30 H -0.8296 -0.1062 -0.6652 0.0472 Uiso 1.00 calc . . .
H31 H -0.7644 -0.1644 -0.6306 0.0472 Uiso 1.00 calc . . .
H32 H -0.6987 -0.1060 -0.6235 0.0472 Uiso 1.00 calc . . .
H33 H -0.5230 -0.1238 -0.4887 0.0361 Uiso 1.00 calc . . .
H34 H -0.3715 -0.0732 -0.5121 0.0387 Uiso 1.00 calc . . .
H35 H -0.3558 0.0268 -0.4884 0.0490 Uiso 1.00 calc . . .
H36 H -0.4832 0.0761 -0.4243 0.0556 Uiso 1.00 calc . . .
H37 H -0.6400 0.0273 -0.4077 0.0506 Uiso 1.00 calc . . .
H38 H -0.8227 -0.0874 -0.0557 0.0350 Uiso 1.00 calc . . .
H39 H -0.9415 -0.0954 -0.1365 0.0350 Uiso 1.00 calc . . .
H40 H -1.0102 0.0232 -0.1515 0.0413 Uiso 1.00 calc . . .
H41 H -0.9096 0.1550 -0.2552 0.0669 Uiso 1.00 calc . . .
H42 H -0.9671 0.1456 -0.1706 0.0669 Uiso 1.00 calc . . .
H43 H -1.0267 0.1247 -0.2835 0.0669 Uiso 1.00 calc . . .
H44 H -0.5849 0.0793 -0.1451 0.0350 Uiso 1.00 calc . . .
H45 H -0.4716 0.1367 -0.2145 0.0382 Uiso 1.00 calc . . .
H46 H -0.5497 0.1852 -0.3730 0.0380 Uiso 1.00 calc . . .
H47 H -0.7427 0.1742 -0.4656 0.0377 Uiso 1.00 calc . . .
H48 H -0.8576 0.1160 -0.3944 0.0317 Uiso 1.00 calc . . .
H49 H -0.4163 0.0156 -0.0133 0.0383 Uiso 1.00 calc . . .
H50 H -0.2938 0.0923 -0.0147 0.0470 Uiso 1.00 calc . . .
H51 H -0.2123 0.1484 0.1355 0.0525 Uiso 1.00 calc . . .
H52 H -0.2621 0.1311 0.2824 0.0537 Uiso 1.00 calc . . .
H53 H -0.3908 0.0561 0.2847 0.0457 Uiso 1.00 calc . . .
H54 H -0.2722 -0.0384 0.2635 0.0379 Uiso 1.00 calc . . .
H55 H -0.1877 -0.1121 0.3803 0.0450 Uiso 1.00 calc . . .
H56 H -0.2961 -0.1877 0.4169 0.0531 Uiso 1.00 calc . . .
H57 H -0.4901 -0.1896 0.3322 0.0471 Uiso 1.00 calc . . .
H58 H -0.5786 -0.1154 0.2136 0.0388 Uiso 1.00 calc . . .
H59 H -0.6516 0.0467 0.0192 0.0353 Uiso 1.00 calc . . .
H60 H -0.8034 0.0961 0.0467 0.0465 Uiso 1.00 calc . . .
H61 H -0.8393 0.0873 0.2043 0.0523 Uiso 1.00 calc . . .
H62 H -0.7164 0.0306 0.3385 0.0530 Uiso 1.00 calc . . .
H63 H -0.5705 -0.0210 0.3073 0.0433 Uiso 1.00 calc . . .

loop_
_atom_site_aniso_label
_atom_site_aniso_U_11
_atom_site_aniso_U_22
_atom_site_aniso_U_33
_atom_site_aniso_U_12
_atom_site_aniso_U_13
_atom_site_aniso_U_23
Fe1 0.0227(3) 0.0192(3) 0.0172(3) -0.0002(2) 0.0062(2) -0.0004(2)
Fe2 0.0209(3) 0.0181(3) 0.0163(3) -0.0013(2) 0.0048(2) 0.0009(2)
O1 0.021(1) 0.018(1) 0.018(1) -0.001(1) 0.005(1) -0.001(1)
O2 0.034(2) 0.037(2) 0.032(2) -0.010(1) 0.018(1) 0.000(1)
O3 0.031(2) 0.020(1) 0.028(2) -0.002(1) -0.003(1) 0.002(1)
O4 0.027(2) 0.027(2) 0.024(2) 0.003(1) 0.002(1) -0.006(1)
O5 0.033(2) 0.023(2) 0.018(1) 0.004(1) 0.008(1) -0.001(1)
N1 0.025(2) 0.019(2) 0.023(2) 0.002(1) 0.007(1) 0.000(1)
N2 0.026(2) 0.027(2) 0.021(2) 0.004(1) 0.005(1) -0.003(1)
N3 0.045(3) 0.038(2) 0.031(2) 0.008(2) 0.018(2) -0.008(2)
N4 0.023(2) 0.023(2) 0.016(2) 0.001(1) 0.006(1) -0.001(1)
N5 0.022(2) 0.031(2) 0.025(2) 0.001(1) 0.004(1) 0.001(1)
N6 0.024(2) 0.020(2) 0.029(2) -0.002(1) 0.011(1) 0.003(1)
N7 0.020(2) 0.026(2) 0.018(1) 0.001(1) 0.005(1) 0.001(1)
N8 0.038(2) 0.035(2) 0.018(2) -0.004(2) 0.007(2) -0.003(2)
N9 0.025(2) 0.023(2) 0.023(2) 0.000(1) 0.008(1) -0.001(1)
N10 0.046(3) 0.029(2) 0.049(3) 0.013(2) 0.033(2) 0.007(2)
C1 0.027(2) 0.027(2) 0.031(2) 0.000(2) 0.012(2) 0.008(2)
C2 0.027(2) 0.022(2) 0.028(2) -0.001(2) 0.006(2) 0.001(2)
C3 0.029(2) 0.024(2) 0.040(3) 0.000(2) 0.010(2) 0.006(2)
C4 0.039(3) 0.018(2) 0.024(2) 0.001(2) 0.005(2) -0.006(2)
C5 0.029(2) 0.025(2) 0.029(2) 0.005(2) 0.002(2) -0.004(2)
C6 0.038(3) 0.030(2) 0.033(3) 0.004(2) 0.011(2) -0.007(2)
C7 0.024(2) 0.037(2) 0.021(2) 0.010(2) 0.007(2) -0.001(2)
C8 0.077(5) 0.072(4) 0.043(3) 0.004(4) 0.042(4) -0.019(3)
C9 0.024(2) 0.045(2) 0.020(2) 0.002(2) 0.004(2) -0.001(2)
C10 0.025(2) 0.067(3) 0.026(2) 0.013(2) 0.009(2) 0.001(2)
C11 0.023(2) 0.086(3) 0.029(3) -0.002(3) 0.014(2) 0.005(2)
C12 0.025(2) 0.073(3) 0.032(2) -0.007(3) 0.011(2) 0.007(3)
C13 0.031(3) 0.061(3) 0.030(2) -0.015(3) 0.013(2) -0.002(3)
C14 0.024(2) 0.047(2) 0.023(2) -0.002(2) 0.006(2) 0.001(2)
C15 0.030(2) 0.022(2) 0.021(2) 0.001(2) 0.011(2) 0.002(2)
C16 0.029(2) 0.017(2) 0.022(2) 0.001(2) 0.011(2) 0.001(1)
C17 0.030(2) 0.024(2) 0.028(2) -0.001(2) 0.006(2) 0.000(2)
C18 0.023(2) 0.022(2) 0.026(2) 0.004(1) 0.002(2) 0.000(2)
C19 0.026(2) 0.040(3) 0.029(2) 0.001(2) -0.001(2) 0.003(2)
C20 0.029(2) 0.031(2) 0.019(2) -0.003(2) 0.008(2) -0.002(2)
C21 0.030(2) 0.037(3) 0.031(3) -0.002(2) 0.010(2) 0.000(2)
C22 0.032(3) 0.049(3) 0.029(3) -0.008(2) 0.010(2) -0.004(2)
C23 0.043(2) 0.048(3) 0.029(3) -0.012(2) 0.012(2) 0.005(2)
C24 0.040(2) 0.029(3) 0.050(3) -0.009(2) 0.012(3) 0.007(2)
C25 0.032(2) 0.031(2) 0.027(2) -0.002(2) 0.013(2) 0.000(2)
C26 0.023(2) 0.029(2) 0.029(2) 0.002(2) 0.009(2) 0.001(2)
C27 0.023(2) 0.023(2) 0.025(2) -0.002(2) 0.002(2) 0.002(2)
C28 0.023(2) 0.035(2) 0.029(2) -0.002(2) 0.001(2) -0.003(2)
C29 0.031(2) 0.026(2) 0.023(2) 0.004(2) 0.007(2) 0.006(2)
C30 0.050(3) 0.048(3) 0.016(2) -0.010(3) 0.006(2) -0.007(2)
C31 0.035(2) 0.028(2) 0.020(2) 0.000(2) 0.009(2) -0.002(2)
C32 0.037(2) 0.025(2) 0.024(2) 0.004(2) 0.005(2) -0.003(2)
C33 0.033(2) 0.037(2) 0.026(2) 0.005(2) 0.009(2) -0.004(2)
C34 0.047(3) 0.039(2) 0.044(3) -0.014(2) 0.025(3) -0.010(2)
C35 0.064(4) 0.030(3) 0.059(4) -0.004(2) 0.040(3) -0.005(3)
C36 0.061(3) 0.023(2) 0.056(4) 0.005(2) 0.038(3) 0.003(2)
C37 0.035(2) 0.026(2) 0.031(2) 0.000(2) 0.018(2) 0.007(2)
C38 0.031(2) 0.029(2) 0.025(2) -0.003(2) 0.013(2) -0.001(2)
C39 0.034(3) 0.036(2) 0.044(3) -0.002(2) 0.027(2) -0.004(2)
C40 0.032(2) 0.024(2) 0.029(2) -0.003(2) 0.013(2) 0.003(2)
C41 0.061(4) 0.032(3) 0.094(5) 0.024(3) 0.052(4) 0.017(3)
C42 0.036(2) 0.018(2) 0.020(2) -0.002(2) 0.013(2) -0.005(1)
C43 0.036(2) 0.025(2) 0.026(2) 0.001(2) 0.009(2) -0.004(2)
C44 0.030(3) 0.029(2) 0.036(2) -0.003(2) 0.010(2) -0.013(2)
C45 0.034(2) 0.026(2) 0.042(3) 0.000(2) 0.021(2) 0.000(2)
C46 0.040(2) 0.029(2) 0.030(2) 0.005(2) 0.017(2) 0.002(2)
C47 0.030(2) 0.024(2) 0.027(2) 0.006(2) 0.011(2) -0.002(2)
C48 0.031(2) 0.020(2) 0.017(2) -0.004(2) 0.009(1) 0.002(1)
C49 0.036(2) 0.016(2) 0.019(2) 0.000(1) 0.009(2) -0.005(1)
C50 0.031(2) 0.019(2) 0.028(2) 0.002(2) 0.003(2) -0.002(2)
C51 0.037(3) 0.024(2) 0.027(2) -0.001(2) 0.000(2) 0.006(2)
C52 0.041(3) 0.031(3) 0.045(3) 0.001(2) 0.012(2) 0.010(2)
C53 0.036(3) 0.021(2) 0.068(3) -0.004(2) 0.007(3) -0.001(2)
C54 0.045(3) 0.021(2) 0.053(3) -0.001(2) -0.006(2) -0.010(2)
C55 0.039(3) 0.025(2) 0.041(3) 0.002(2) 0.000(2) -0.014(2)
C56 0.045(2) 0.024(2) 0.018(2) 0.004(2) 0.008(2) -0.001(2)
C57 0.045(2) 0.028(2) 0.022(2) 0.004(2) 0.010(2) -0.004(2)
C58 0.046(3) 0.046(3) 0.018(2) 0.025(2) 0.006(2) 0.002(2)
C59 0.069(3) 0.039(3) 0.020(2) 0.019(2) 0.007(2) 0.005(2)
C60 0.067(3) 0.028(2) 0.022(2) 0.005(2) 0.014(2) -0.002(2)
C61 0.043(3) 0.026(2) 0.029(2) 0.001(2) 0.012(2) 0.000(2)
C62 0.035(2) 0.017(2) 0.029(2) -0.003(2) 0.011(2) -0.006(2)
C63 0.038(3) 0.021(2) 0.028(2) -0.002(2) 0.010(2) -0.006(2)
C64 0.036(3) 0.029(3) 0.047(3) 0.004(2) 0.006(2) -0.012(2)
C65 0.047(3) 0.036(3) 0.058(3) 0.002(2) 0.030(3) -0.008(2)
C66 0.055(3) 0.041(3) 0.045(3) 0.001(2) 0.026(3) -0.005(2)
C67 0.050(3) 0.034(3) 0.028(2) 0.004(2) 0.017(2) -0.003(2)
Cl1 0.0312(6) 0.0274(6) 0.0704(10) -0.0029(5) 0.0055(6) -0.0082(6)
Cl2 0.0322(7) 0.0636(9) 0.0428(7) 0.0083(6) 0.0113(6) -0.0084(6)
O6 0.046(3) 0.069(3) 0.102(4) -0.008(2) 0.027(3) -0.053(3)
O7 0.044(2) 0.046(2) 0.075(3) -0.005(2) -0.012(2) -0.008(2)
O8 0.054(3) 0.054(3) 0.089(4) -0.017(2) 0.009(3) 0.014(3)
O9 0.051(3) 0.040(2) 0.064(3) 0.017(2) 0.019(2) 0.003(2)
O10 0.113(5) 0.098(4) 0.074(4) 0.027(4) 0.043(4) -0.034(3)
O11 0.046(3) 0.105(4) 0.061(3) -0.002(3) -0.004(2) 0.006(3)
O12 0.042(2) 0.072(3) 0.110(4) 0.012(2) 0.045(3) 0.013(3)
O13 0.077(4) 0.081(4) 0.128(6) 0.024(3) 0.045(4) 0.061(4)
Cl3 0.050(1) 0.0512(10) 0.118(2) 0.0102(8) -0.004(1) 0.018(1)
Cl4 0.171(3) 0.056(1) 0.103(2) 0.045(2) 0.067(2) 0.010(1)
Cl5 0.143(3) 0.115(2) 0.096(2) 0.000(2) 0.070(2) 0.015(2)
Cl6 0.184(3) 0.060(1) 0.076(1) 0.016(1) 0.066(2) -0.007(1)
Cl7 0.043(1) 0.069(1) 0.266(4) 0.0049(10) -0.005(2) -0.083(2)
Cl8 0.118(2) 0.134(3) 0.094(2) -0.022(2) 0.041(2) -0.024(2)

loop_
_atom_type_symbol
_atom_type_description
_atom_type_scat_dispersion_real
_atom_type_scat_dispersion_imag
_atom_type_scat_source
H H 0.000 0.000
;International Tables for Crystallography
(1992, Vol. C, Table 6.1.1.2)
;
C C 0.003 0.002
;International Tables for Crystallography
(1992, Vol. C, Tables 4.2.6.8 and 6.1.1.1)
;
N N 0.006 0.003
;International Tables for Crystallography
(1992, Vol. C, Tables 4.2.6.8 and 6.1.1.1)
;
O O 0.011 0.006
;International Tables for Crystallography
(1992, Vol. C, Tables 4.2.6.8 and 6.1.1.1)
;
Cl Cl 0.148 0.159
;International Tables for Crystallography
(1992, Vol. C, Tables 4.2.6.8 and 6.1.1.1)
;
Fe Fe 0.346 0.844
;International Tables for Crystallography
(1992, Vol. C, Tables 4.2.6.8 and 6.1.1.1)
;

loop_
_geom_angle_atom_site_label_1
_geom_angle_atom_site_label_2
_geom_angle_atom_site_label_3
_geom_angle
_geom_angle_site_symmetry_1
_geom_angle_site_symmetry_2
_geom_angle_site_symmetry_3
_geom_angle_publ_flag
O1 Fe1 O2 103.3(2) . . . yes
O1 Fe1 O4 85.7(1) . . . yes
O1 Fe1 N1 78.8(1) . . . yes
O1 Fe1 N2 101.7(2) . . . yes
O1 Fe1 N4 145.3(2) . . . yes
O2 Fe1 O4 93.7(2) . . . yes
O2 Fe1 N1 158.3(2) . . . yes
O2 Fe1 N2 83.5(2) . . . yes
O2 Fe1 N4 109.0(2) . . . yes
O4 Fe1 N1 108.0(2) . . . yes
O4 Fe1 N2 172.4(2) . . . yes
O4 Fe1 N4 79.8(2) . . . yes
N1 Fe1 N2 75.0(2) . . . yes
N1 Fe1 N4 76.1(2) . . . yes
N2 Fe1 N4 94.4(2) . . . yes
O1 Fe2 O3 102.2(2) . . . yes
O1 Fe2 O5 84.1(1) . . . yes
O1 Fe2 N6 78.8(1) . . . yes
O1 Fe2 N7 98.1(1) . . . yes
O1 Fe2 N9 148.7(2) . . . yes
O3 Fe2 O5 94.6(2) . . . yes
O3 Fe2 N6 175.0(2) . . . yes
O3 Fe2 N7 97.6(2) . . . yes
O3 Fe2 N9 105.8(2) . . . yes
O5 Fe2 N6 90.4(2) . . . yes
O5 Fe2 N7 166.9(2) . . . yes
O5 Fe2 N9 80.2(2) . . . yes
N6 Fe2 N7 77.4(2) . . . yes
N6 Fe2 N9 74.5(2) . . . yes
N7 Fe2 N9 91.7(2) . . . yes
Fe1 O1 Fe2 119.6(2) . . . yes
Fe1 O1 C1 111.5(3) . . . yes
Fe2 O1 C1 110.7(3) . . . yes
Fe1 O2 C14 137.6(4) . . . yes
Fe1 O4 C48 139.5(3) . . . yes
Fe2 O5 C48 124.6(3) . . . yes
Fe1 N1 C2 106.5(3) . . . yes
Fe1 N1 C4 111.5(3) . . . yes
Fe1 N1 C15 104.1(3) . . . yes
C2 N1 C4 110.4(4) . . . yes
C2 N1 C15 114.5(4) . . . yes
C4 N1 C15 109.6(4) . . . yes
Fe1 N2 C5 119.9(4) . . . yes
Fe1 N2 C7 131.0(4) . . . yes
C5 N2 C7 107.7(5) . . . yes
C6 N3 C7 108.8(5) . . . yes
C6 N3 C8 121.7(6) . . . yes
C7 N3 C8 129.3(6) . . . yes
Fe1 N4 C16 113.5(3) . . . yes
Fe1 N4 C18 138.8(4) . . . yes
C16 N4 C18 107.4(4) . . . yes
C17 N5 C18 108.3(5) . . . yes
C17 N5 C19 123.8(5) . . . yes
C18 N5 C19 127.6(5) . . . yes
Fe2 N6 C3 107.1(3) . . . yes
Fe2 N6 C26 109.9(3) . . . yes
Fe2 N6 C37 105.2(3) . . . yes
C3 N6 C26 109.5(4) . . . yes
C3 N6 C37 114.5(4) . . . yes
C26 N6 C37 110.4(4) . . . yes
Fe2 N7 C27 115.6(3) . . . yes
Fe2 N7 C29 136.1(4) . . . yes
C27 N7 C29 105.8(5) . . . yes
C28 N8 C29 107.6(5) . . . yes
C28 N8 C30 124.1(5) . . . yes
C29 N8 C30 128.2(5) . . . yes
Fe2 N9 C38 114.1(4) . . . yes
Fe2 N9 C40 139.5(4) . . . yes
C38 N9 C40 106.3(5) . . . yes
C39 N10 C40 108.1(5) . . . yes
C39 N10 C41 125.4(5) . . . yes
C40 N10 C41 126.4(5) . . . yes
O1 C1 C2 108.7(4) . . . yes
O1 C1 C3 109.9(4) . . . yes
C2 C1 C3 110.6(5) . . . yes
N1 C2 C1 110.2(4) . . . yes
N6 C3 C1 111.4(4) . . . yes
N1 C4 C5 108.1(4) . . . yes
N2 C5 C4 117.2(5) . . . yes
N2 C5 C6 109.3(6) . . . yes
C4 C5 C6 133.1(5) . . . yes
N3 C6 C5 106.3(5) . . . yes
N2 C7 N3 107.9(5) . . . yes
N2 C7 C9 122.5(5) . . . yes
N3 C7 C9 129.5(5) . . . yes
C7 C9 C10 122.1(6) . . . yes
C7 C9 C14 119.5(5) . . . yes
C10 C9 C14 118.3(6) . . . yes
C9 C10 C11 120.8(7) . . . yes
C10 C11 C12 120.6(6) . . . yes
C11 C12 C13 120.1(7) . . . yes
C12 C13 C14 120.7(7) . . . yes
O2 C14 C9 123.5(5) . . . yes
O2 C14 C13 117.1(6) . . . yes
C9 C14 C13 119.4(6) . . . yes
N1 C15 C16 106.3(4) . . . yes
N4 C16 C15 119.1(5) . . . yes
N4 C16 C17 108.6(5) . . . yes
C15 C16 C17 132.2(5) . . . yes
N5 C17 C16 106.8(5) . . . yes
N4 C18 N5 108.9(5) . . . yes
N4 C18 C20 126.3(5) . . . yes
N5 C18 C20 124.6(5) . . . yes
C18 C20 C21 121.7(5) . . . yes
C18 C20 C25 118.5(5) . . . yes
C21 C20 C25 119.7(5) . . . yes
C20 C21 C22 120.5(6) . . . yes
C21 C22 C23 119.7(6) . . . yes
C22 C23 C24 121.2(6) . . . yes
C23 C24 C25 120.4(6) . . . yes
C20 C25 C24 118.5(5) . . . yes
N6 C26 C27 109.1(4) . . . yes
N7 C27 C26 118.5(5) . . . yes
N7 C27 C28 110.2(5) . . . yes
C26 C27 C28 130.6(5) . . . yes
N8 C28 C27 105.7(5) . . . yes
N7 C29 N8 110.6(5) . . . yes
N7 C29 C31 127.6(5) . . . yes
N8 C29 C31 121.8(5) . . . yes
C29 C31 C32 122.9(5) . . . yes
C29 C31 C36 119.7(5) . . . yes
C32 C31 C36 117.4(6) . . . yes
C31 C32 C33 121.1(5) . . . yes
C32 C33 C34 120.8(6) . . . yes
C33 C34 C35 119.4(6) . . . yes
C34 C35 C36 120.2(6) . . . yes
C31 C36 C35 120.9(6) . . . yes
N6 C37 C38 106.6(4) . . . yes
N9 C38 C37 117.9(5) . . . yes
N9 C38 C39 109.0(5) . . . yes
C37 C38 C39 132.8(5) . . . yes
N10 C39 C38 106.8(5) . . . yes
N9 C40 N10 109.7(5) . . . yes
N9 C40 C42 124.9(5) . . . yes
N10 C40 C42 125.4(5) . . . yes
C40 C42 C43 119.8(5) . . . yes
C40 C42 C47 119.5(5) . . . yes
C43 C42 C47 120.6(5) . . . yes
C42 C43 C44 119.8(5) . . . yes
C43 C44 C45 120.7(6) . . . yes
C44 C45 C46 119.8(5) . . . yes
C45 C46 C47 119.4(5) . . . yes
C42 C47 C46 119.7(5) . . . yes
O4 C48 O5 125.6(5) . . . yes
O4 C48 C49 114.8(4) . . . yes
O5 C48 C49 119.5(5) . . . yes
C48 C49 C50 109.2(4) . . . yes
C48 C49 C56 105.0(4) . . . yes
C48 C49 C62 112.4(4) . . . yes
C50 C49 C56 111.3(5) . . . yes
C50 C49 C62 105.6(4) . . . yes
C56 C49 C62 113.4(4) . . . yes
C49 C50 C51 122.4(5) . . . yes
C49 C50 C55 118.6(5) . . . yes
C51 C50 C55 118.9(6) . . . yes
C50 C51 C52 120.3(6) . . . yes
C51 C52 C53 120.6(6) . . . yes
C52 C53 C54 119.5(6) . . . yes
C53 C54 C55 120.9(6) . . . yes
C50 C55 C54 119.6(7) . . . yes
C49 C56 C57 123.2(5) . . . yes
C49 C56 C61 118.4(5) . . . yes
C57 C56 C61 118.1(5) . . . yes
C56 C57 C58 121.1(6) . . . yes
C57 C58 C59 120.8(6) . . . yes
C58 C59 C60 118.9(6) . . . yes
C59 C60 C61 121.2(6) . . . yes
C56 C61 C60 119.8(6) . . . yes
C49 C62 C63 119.1(5) . . . yes
C49 C62 C67 121.6(5) . . . yes
C63 C62 C67 118.9(5) . . . yes
C62 C63 C64 120.0(6) . . . yes
C63 C64 C65 120.9(6) . . . yes
C64 C65 C66 119.0(6) . . . yes
C65 C66 C67 119.4(6) . . . yes
C62 C67 C66 121.7(6) . . . yes
O6 Cl1 O7 107.7(4) . . . yes
O6 Cl1 O8 106.8(4) . . . yes
O6 Cl1 O9 109.3(4) . . . yes
O7 Cl1 O8 112.0(4) . . . yes
O7 Cl1 O9 110.9(3) . . . yes
O8 Cl1 O9 110.0(4) . . . yes
O10 Cl2 O11 107.6(5) . . . yes
O10 Cl2 O12 111.1(5) . . . yes
O10 Cl2 O13 108.2(5) . . . yes
O11 Cl2 O12 108.8(4) . . . yes
O11 Cl2 O13 111.0(5) . . . yes
O12 Cl2 O13 110.0(4) . . . yes
Cl3 C68 Cl4 112.5(6) . . . yes
Cl5 C69 Cl6 113.2(6) . . . yes
Cl7 C70 Cl8 116(1) . . . yes

loop_
_geom_bond_atom_site_label_1
_geom_bond_atom_site_label_2
_geom_bond_distance
_geom_bond_site_symmetry_1
_geom_bond_site_symmetry_2
_geom_bond_publ_flag
Fe1 O1 2.008(4) . . yes
Fe1 O2 1.881(4) . . yes
Fe1 O4 2.063(4) . . yes
Fe1 N1 2.294(4) . . yes
Fe1 N2 2.075(4) . . yes
Fe1 N4 2.130(4) . . yes
Fe2 O1 2.051(3) . . yes
Fe2 O3 1.863(4) . . yes
Fe2 O5 2.108(4) . . yes
Fe2 N6 2.279(4) . . yes
Fe2 N7 2.122(4) . . yes
Fe2 N9 2.139(5) . . yes
O1 C1 1.431(6) . . yes
O2 C14 1.351(7) . . yes
O4 C48 1.256(7) . . yes
O5 C48 1.249(6) . . yes
N1 C2 1.455(7) . . yes
N1 C4 1.486(7) . . yes
N1 C15 1.490(7) . . yes
N2 C5 1.367(7) . . yes
N2 C7 1.342(7) . . yes
N3 C6 1.366(9) . . yes
N3 C7 1.368(8) . . yes
N3 C8 1.493(8) . . yes
N4 C16 1.372(7) . . yes
N4 C18 1.336(7) . . yes
N5 C17 1.362(7) . . yes
N5 C18 1.359(7) . . yes
N5 C19 1.457(7) . . yes
N6 C3 1.476(7) . . yes
N6 C26 1.489(7) . . yes
N6 C37 1.476(7) . . yes
N7 C27 1.368(7) . . yes
N7 C29 1.332(7) . . yes
N8 C28 1.383(8) . . yes
N8 C29 1.340(7) . . yes
N8 C30 1.479(8) . . yes
N9 C38 1.382(7) . . yes
N9 C40 1.342(7) . . yes
N10 C39 1.366(8) . . yes
N10 C40 1.356(8) . . yes
N10 C41 1.476(8) . . yes
C1 C2 1.506(8) . . yes
C1 C3 1.489(8) . . yes
C4 C5 1.471(9) . . yes
C5 C6 1.357(8) . . yes
C7 C9 1.456(9) . . yes
C9 C10 1.415(8) . . yes
C9 C14 1.416(9) . . yes
C10 C11 1.36(1) . . yes
C11 C12 1.38(1) . . yes
C12 C13 1.383(8) . . yes
C13 C14 1.388(9) . . yes
C15 C16 1.482(8) . . yes
C16 C17 1.362(8) . . yes
C18 C20 1.471(8) . . yes
C20 C21 1.382(8) . . yes
C20 C25 1.407(8) . . yes
C21 C22 1.386(9) . . yes
C22 C23 1.361(10) . . yes
C23 C24 1.37(1) . . yes
C24 C25 1.397(8) . . yes
C26 C27 1.496(8) . . yes
C27 C28 1.350(8) . . yes
C29 C31 1.468(8) . . yes
C31 C32 1.379(8) . . yes
C31 C36 1.399(8) . . yes
C32 C33 1.389(9) . . yes
C33 C34 1.355(9) . . yes
C34 C35 1.379(10) . . yes
C35 C36 1.384(10) . . yes
C37 C38 1.497(8) . . yes
C38 C39 1.360(9) . . yes
C40 C42 1.469(8) . . yes
C42 C43 1.390(8) . . yes
C42 C47 1.386(8) . . yes
C43 C44 1.389(9) . . yes
C44 C45 1.394(9) . . yes
C45 C46 1.396(9) . . yes
C46 C47 1.420(8) . . yes
C48 C49 1.556(7) . . yes
C49 C50 1.543(8) . . yes
C49 C56 1.536(8) . . yes
C49 C62 1.568(8) . . yes
C50 C51 1.389(9) . . yes
C50 C55 1.408(8) . . yes
C51 C52 1.387(9) . . yes
C52 C53 1.40(1) . . yes
C53 C54 1.36(1) . . yes
C54 C55 1.408(10) . . yes
C56 C57 1.408(8) . . yes
C56 C61 1.405(9) . . yes
C57 C58 1.387(8) . . yes
C58 C59 1.39(1) . . yes
C59 C60 1.38(1) . . yes
C60 C61 1.414(9) . . yes
C62 C63 1.380(8) . . yes
C62 C67 1.383(8) . . yes
C63 C64 1.393(9) . . yes
C64 C65 1.38(1) . . yes
C65 C66 1.40(1) . . yes
C66 C67 1.378(9) . . yes
Cl1 O6 1.422(6) . . yes
Cl1 O7 1.420(5) . . yes
Cl1 O8 1.423(6) . . yes
Cl1 O9 1.428(5) . . yes
Cl2 O10 1.422(6) . . yes
Cl2 O11 1.428(6) . . yes
Cl2 O12 1.409(5) . . yes
Cl2 O13 1.397(7) . . yes
Cl3 C68 1.73(1) . . yes
Cl4 C68 1.76(1) . . yes
Cl5 C69 1.73(1) . . yes
Cl6 C69 1.75(1) . . yes
Cl7 C70 1.41(2) . . yes
Cl8 C70 1.71(2) . . yes

loop_
_geom_contact_atom_site_label_1
_geom_contact_atom_site_label_2
_geom_contact_distance
_geom_contact_site_symmetry_1
_geom_contact_site_symmetry_2
_geom_contact_publ_flag
Cl1 Cl8 3.549(4) . 1_457 ?
Cl3 N8 3.311(6) . 1_556 ?
Cl3 N3 3.352(6) . 1_556 ?
Cl3 C29 3.459(6) . 1_556 ?
Cl3 C7 3.476(6) . 1_556 ?
Cl3 C28 3.500(6) . 1_556 ?
Cl3 C6 3.511(7) . 1_556 ?
Cl4 O16 3.00(2) . 1_556 ?
Cl4 C34 3.516(7) . 2_445 ?
Cl4 C35 3.575(7) . 2_445 ?
Cl6 O16 3.00(2) . 1_556 ?
Cl7 O14 2.932(5) . 1_654 ?
Cl7 C18 3.408(6) . 1_554 ?
Cl7 N2 3.445(5) . 1_554 ?
Cl7 C5 3.557(6) . 1_554 ?
Cl7 C7 3.597(7) . 1_554 ?
Cl8 O14 2.603(7) . 1_654 ?
Cl8 O8 2.989(8) . 1_653 ?
Cl8 O7 3.323(8) . 1_653 ?
O6 C47 3.354(8) . 2_345 ?
O6 C68 3.42(1) . . ?
O6 C19 3.48(1) . 1_455 ?
O6 C69 3.54(1) . . ?
O7 C3 3.341(8) . 1_556 ?
O7 C68 3.49(1) . . ?
O8 C69 3.33(1) . . ?
O8 C46 3.398(9) . 2_345 ?
O8 C8 3.52(1) . 1_456 ?
O9 C10 3.414(8) . 1_456 ?
O9 C19 3.499(9) . 1_455 ?
O9 C11 3.555(9) . 1_456 ?
O10 O15 2.83(1) . . ?
O10 O14 3.455(10) . . ?
O10 C52 3.572(9) . 2_445 ?
O11 C60 3.41(1) . . ?
O11 C68 3.41(1) . . ?
O11 C45 3.454(9) . 2_445 ?
O12 C19 3.454(9) . 1_455 ?
O12 C21 3.496(9) . 1_455 ?
O12 C41 3.506(9) . 2_345 ?
O12 O15 3.53(1) . . ?
O13 C22 3.404(10) . 1_455 ?
O13 C21 3.569(9) . 1_455 ?
O14 C70 2.81(2) . 1_456 ?
O14 O15 3.15(1) . . ?
O14 C65 3.533(9) . 2_345 ?
O14 C64 3.538(8) . 2_345 ?
O14 C53 3.575(9) . 2_445 ?
O15 O16 2.76(2) . 1_556 ?
O15 C13 3.48(1) . 2_445 ?
O15 C39 3.55(1) . 2_345 ?
O15 C41 3.60(1) . 2_345 ?
O16 C41 2.84(2) . 2_344 ?
O16 N10 3.37(2) . 2_344 ?
O16 C39 3.51(2) . 2_344 ?
O16 C34 3.53(2) . 2_444 ?
C2 C53 3.497(8) . 2_445 ?
C6 C64 3.411(9) . 2_445 ?
C6 C65 3.484(10) . 2_445 ?
C8 C46 3.453(9) . 2_444 ?
C11 C26 3.422(8) . 1_655 ?
C15 C44 3.555(8) . 2_445 ?
C17 C46 3.561(8) . 2_445 ?
C21 C70 3.43(2) . 1_556 ?
C22 C37 3.523(9) . 1_655 ?
C23 C37 3.545(9) . 1_655 ?
C33 C60 3.495(8) . 1_554 ?
C33 C59 3.507(9) . 1_554 ?
